data_4106596
loop_
_publ_author_name
'Vlad M. Iluc'
'Alexander J. M. Miller'
'John S. Anderson'
'Marisa J. Monreal'
'Mark P. Mehn'
'Gregory L. Hillhouse'

_publ_section_title
;
 Synthesis and Characterization of Three-Coordinate Ni(III)-Imide
 Complexes
;
_journal_name_full 'Journal of the American Chemical Society'
_journal_page_first 13055
_journal_page_last 13063
_journal_paper_doi 10.1021/ja2024993
_journal_volume 133
_journal_year 2011
_chemical_formula_sum 'C74 H77 B F24 N Ni P2'
_chemical_formula_weight 1567.83
_chemical_name_systematic
;

 

 ?

 

;
_space_group_IT_number 14
_symmetry_cell_setting monoclinic
_symmetry_space_group_name_Hall '-P 2ybc'
_symmetry_space_group_name_H-M 'P 1 21/c 1'
_atom_sites_solution_hydrogens geom
_atom_sites_solution_primary direct
_atom_sites_solution_secondary difmap
_audit_creation_method SHELXL-97
_cell_angle_alpha 90.00
_cell_angle_beta 90.907(2)
_cell_angle_gamma 90.00
_cell_formula_units_Z 4
_cell_length_a 14.2589(12)
_cell_length_b 13.0889(11)
_cell_length_c 39.706(3)
_cell_measurement_reflns_used 102
_cell_measurement_temperature 100(2)
_cell_measurement_theta_max 26.12
_cell_measurement_theta_min 2.55
_cell_volume 7409.5(10)
_computing_cell_refinement 'Bruker XSCANS'
_computing_data_collection 'Bruker XSCANS'
_computing_data_reduction 'Bruker SHELXTL'
_computing_molecular_graphics 'Bruker SHELXTL'
_computing_publication_material 'Bruker SHELXTL'
_computing_structure_refinement 'SHELXL-97 (Sheldrick, 1997)'
_computing_structure_solution 'SHELXS-97 (Sheldrick, 1990)'
_diffrn_ambient_temperature 100(2)
_diffrn_measured_fraction_theta_full 0.991
_diffrn_measured_fraction_theta_max 0.896
_diffrn_measurement_device_type 'Bruker P4'
_diffrn_measurement_method '\w scans'
_diffrn_radiation_monochromator graphite
_diffrn_radiation_source 'fine-focus sealed tube'
_diffrn_radiation_type MoK\a
_diffrn_radiation_wavelength 0.71073
_diffrn_reflns_av_R_equivalents 0.0774
_diffrn_reflns_av_sigmaI/netI 0.1224
_diffrn_reflns_limit_h_max 18
_diffrn_reflns_limit_h_min -18
_diffrn_reflns_limit_k_max 10
_diffrn_reflns_limit_k_min -17
_diffrn_reflns_limit_l_max 52
_diffrn_reflns_limit_l_min -49
_diffrn_reflns_number 41170
_diffrn_reflns_theta_full 25.00
_diffrn_reflns_theta_max 28.28
_diffrn_reflns_theta_min 1.03
_exptl_absorpt_coefficient_mu 0.408
_exptl_absorpt_correction_T_max 0.977
_exptl_absorpt_correction_T_min 0.960
_exptl_absorpt_correction_type psi-scan
_exptl_absorpt_process_details 'Norton et al'
_exptl_crystal_colour green
_exptl_crystal_density_diffrn 1.405
_exptl_crystal_description block
_exptl_crystal_F_000 3228
_exptl_crystal_size_max 0.06
_exptl_crystal_size_mid 0.05
_exptl_crystal_size_min 0.05
_refine_diff_density_max 0.775
_refine_diff_density_min -0.439
_refine_diff_density_rms 0.080
_refine_ls_extinction_method none
_refine_ls_goodness_of_fit_ref 0.972
_refine_ls_hydrogen_treatment constr
_refine_ls_matrix_type full
_refine_ls_number_parameters 945
_refine_ls_number_reflns 16471
_refine_ls_number_restraints 0
_refine_ls_restrained_S_all 0.972
_refine_ls_R_factor_all 0.1241
_refine_ls_R_factor_gt 0.0714
_refine_ls_shift/su_max 0.002
_refine_ls_shift/su_mean 0.000
_refine_ls_structure_factor_coef Fsqd
_refine_ls_weighting_details 'calc w=1/[\s^2^(Fo^2^)+(0.0438P)^2^+0.0000P] where P=(Fo^2^+2Fc^2^)/3'
_refine_ls_weighting_scheme calc
_refine_ls_wR_factor_gt 0.1251
_refine_ls_wR_factor_ref 0.1433
_reflns_number_gt 10016
_reflns_number_total 16471
_reflns_threshold_expression >2sigma(I)
_cod_data_source_file ja2024993_si_002_2.cif
_cod_data_source_block vlad817m
_cod_original_cell_volume 7409.5(11)
_cod_database_code 4106596

loop_
_symmetry_equiv_pos_as_xyz
'x, y, z'
'-x, y+1/2, -z+1/2'
'-x, -y, -z'
'x, -y-1/2, z-1/2'

loop_
_atom_site_label
_atom_site_type_symbol
_atom_site_fract_x
_atom_site_fract_y
_atom_site_fract_z
_atom_site_U_iso_or_equiv
_atom_site_adp_type
_atom_site_occupancy
_atom_site_symmetry_multiplicity
_atom_site_calc_flag
_atom_site_refinement_flags
Ni Ni 0.64571(3) 0.45750(3) 0.871951(12) 0.01880(12) Uani 1 1 d .
P2 P 0.70835(7) 0.32607(7) 0.90017(3) 0.0204(2) Uani 1 1 d .
P1 P 0.74286(7) 0.56497(7) 0.89870(3) 0.0204(2) Uani 1 1 d .
F483 F 0.00798(17) 1.26250(19) 0.79603(6) 0.0406(6) Uani 1 1 d .
F773 F 0.52326(19) 0.9584(3) 0.95355(7) 0.0490(11) Uani 1 1 d .
C54 C -0.0177(2) 0.8211(3) 0.96902(9) 0.0194(8) Uani 1 1 d .
H54A H -0.0480 0.7868 0.9869 0.023 Uiso 1 1 calc R
F482 F 0.15285(16) 1.2956(2) 0.79631(5) 0.0443(7) Uani 1 1 d .
C74 C 0.4398(3) 0.9617(3) 0.89144(10) 0.0249(9) Uani 1 1 d .
H74A H 0.5063 0.9599 0.8931 0.030 Uiso 1 1 calc R
C64 C -0.0085(3) 0.8072(3) 0.79712(9) 0.0214(9) Uani 1 1 d .
H64A H -0.0378 0.7722 0.7788 0.026 Uiso 1 1 calc R
C62 C -0.0088(2) 0.9384(2) 0.83957(9) 0.0167(8) Uani 1 1 d .
H62A H -0.0415 0.9925 0.8502 0.020 Uiso 1 1 calc R
C55 C 0.0582(2) 0.7779(3) 0.95349(9) 0.0178(8) Uani 1 1 d .
C42 C 0.1084(2) 1.1597(3) 0.90963(9) 0.0185(8) Uani 1 1 d .
H42A H 0.1176 1.1284 0.9310 0.022 Uiso 1 1 calc R
C77 C 0.4322(3) 0.9467(4) 0.95378(11) 0.0410(12) Uani 1 1 d .
C65 C 0.0809(3) 0.7810(3) 0.80847(9) 0.0212(9) Uani 1 1 d .
C41 C 0.1079(2) 1.0983(3) 0.88083(9) 0.0168(8) Uani 1 1 d .
C48 C 0.0758(3) 1.3051(3) 0.81474(10) 0.0243(9) Uani 1 1 d .
F481 F 0.0569(2) 1.40332(17) 0.81628(6) 0.0400(9) Uani 1 1 d .
B B 0.1270(3) 0.9760(3) 0.88365(10) 0.0186(9) Uani 1 1 d .
C67 C -0.1491(3) 0.9193(3) 0.80274(11) 0.0273(9) Uani 1 1 d .
C72 C 0.2889(3) 0.9586(3) 0.91731(9) 0.0230(9) Uani 1 1 d .
H72A H 0.2532 0.9557 0.9373 0.028 Uiso 1 1 calc R
C66 C 0.1246(2) 0.8332(3) 0.83478(9) 0.0189(8) Uani 1 1 d .
H66A H 0.1856 0.8125 0.8419 0.023 Uiso 1 1 calc R
C123 C 0.8874(3) 0.7133(3) 0.88737(10) 0.0312(10) Uani 1 1 d .
H12A H 0.9361 0.7371 0.8721 0.047 Uiso 1 1 calc R
H12B H 0.9159 0.6957 0.9092 0.047 Uiso 1 1 calc R
H12C H 0.8409 0.7675 0.8904 0.047 Uiso 1 1 calc R
C53 C -0.0485(2) 0.9148(3) 0.95801(9) 0.0178(8) Uani 1 1 d .
C51 C 0.0754(2) 0.9241(3) 0.91614(9) 0.0166(8) Uani 1 1 d .
C122 C 0.9149(3) 0.5368(3) 0.86833(12) 0.0431(12) Uani 1 1 d .
H12D H 0.9642 0.5625 0.8536 0.065 Uiso 1 1 calc R
H12E H 0.8868 0.4753 0.8583 0.065 Uiso 1 1 calc R
H12F H 0.9422 0.5201 0.8905 0.065 Uiso 1 1 calc R
C56 C 0.1037(2) 0.8277(3) 0.92767(8) 0.0170(8) Uani 1 1 d .
H56A H 0.1558 0.7955 0.9175 0.020 Uiso 1 1 calc R
C121 C 0.7990(3) 0.6426(3) 0.83753(10) 0.0424(12) Uani 1 1 d .
H12G H 0.8495 0.6647 0.8228 0.064 Uiso 1 1 calc R
H12H H 0.7523 0.6973 0.8393 0.064 Uiso 1 1 calc R
H12I H 0.7691 0.5813 0.8282 0.064 Uiso 1 1 calc R
C45 C 0.0861(2) 1.2556(3) 0.84853(9) 0.0163(8) Uani 1 1 d .
C12 C 0.8393(3) 0.6188(3) 0.87232(9) 0.0245(9) Uani 1 1 d .
C44 C 0.0855(2) 1.3138(3) 0.87762(9) 0.0187(8) Uani 1 1 d .
H44A H 0.0779 1.3858 0.8766 0.022 Uiso 1 1 calc R
C61 C 0.0818(2) 0.9151(3) 0.85106(9) 0.0171(8) Uani 1 1 d .
C21 C 0.6314(3) 0.2650(3) 0.93254(10) 0.0264(10) Uani 1 1 d .
C73 C 0.3860(3) 0.9561(3) 0.92028(10) 0.0241(9) Uani 1 1 d .
C46 C 0.0969(2) 1.1499(3) 0.85038(9) 0.0179(8) Uani 1 1 d .
H46A H 0.0967 1.1116 0.8301 0.021 Uiso 1 1 calc R
C2 C 0.8103(2) 0.3779(3) 0.92345(10) 0.0249(9) Uani 1 1 d .
H2A H 0.8206 0.3372 0.9442 0.030 Uiso 1 1 calc R
H2B H 0.8667 0.3708 0.9094 0.030 Uiso 1 1 calc R
C63 C -0.0533(2) 0.8865(3) 0.81347(9) 0.0169(8) Uani 1 1 d .
C22 C 0.7583(3) 0.2274(3) 0.87087(10) 0.0267(9) Uani 1 1 d .
F573 F -0.20763(14) 0.96172(16) 0.95260(6) 0.0315(6) Uani 1 1 d .
F572 F -0.11812(15) 1.06394(17) 0.97979(6) 0.0367(6) Uani 1 1 d .
F473 F 0.15243(15) 1.29600(16) 0.96361(5) 0.0286(5) Uani 1 1 d .
F472 F 0.00542(15) 1.30420(19) 0.95517(6) 0.0407(7) Uani 1 1 d .
F683 F 0.22274(15) 0.70419(17) 0.79217(6) 0.0347(6) Uani 1 1 d .
F582 F 0.14851(18) 0.68137(18) 0.99232(6) 0.0459(7) Uani 1 1 d .
F673 F -0.18553(16) 0.86335(19) 0.77820(6) 0.0501(7) Uani 1 1 d .
F682 F 0.10555(18) 0.6811(2) 0.75986(7) 0.0626(9) Uani 1 1 d .
F672 F -0.15234(17) 1.01640(18) 0.79304(7) 0.0492(7) Uani 1 1 d .
C52 C -0.0031(2) 0.9642(3) 0.93176(9) 0.0191(8) Uani 1 1 d .
H52A H -0.0269 1.0281 0.9242 0.023 Uiso 1 1 calc R
F671 F -0.21054(16) 0.9140(2) 0.82806(7) 0.0499(7) Uani 1 1 d .
F471 F 0.0943(2) 1.42294(17) 0.93657(6) 0.0508(8) Uani 1 1 d .
F581 F 0.14166(17) 0.62671(16) 0.94181(6) 0.0433(7) Uani 1 1 d .
F583 F 0.02275(16) 0.61261(16) 0.97369(6) 0.0399(6) Uani 1 1 d .
F571 F -0.15837(17) 0.9209(2) 1.00177(6) 0.0501(8) Uani 1 1 d .
N N 0.5600(2) 0.4727(2) 0.84307(8) 0.0187(7) Uani 1 1 d .
F681 F 0.11292(19) 0.60628(18) 0.80757(8) 0.0496(10) Uani 1 1 d .
C76 C 0.2983(2) 0.9718(3) 0.85835(9) 0.0186(8) Uani 1 1 d .
H76A H 0.2693 0.9781 0.8367 0.022 Uiso 1 1 calc R
C324 C 0.3339(3) 0.4649(3) 0.93369(10) 0.0316(10) Uani 1 1 d .
C75 C 0.3956(2) 0.9697(3) 0.86060(9) 0.0206(8) Uani 1 1 d .
C313 C 0.7457(3) 0.6080(3) 0.75716(9) 0.0268(9) Uani 1 1 d .
H31A H 0.7713 0.6730 0.7520 0.032 Uiso 1 1 calc R
C71 C 0.2413(2) 0.9650(3) 0.88668(9) 0.0167(8) Uani 1 1 d .
C311 C 0.6147(3) 0.5067(3) 0.77436(9) 0.0230(9) Uani 1 1 d .
F772 F 0.3979(3) 1.0041(3) 0.97640(8) 0.0556(15) Uani 1 1 d .
C57 C -0.1320(3) 0.9645(3) 0.97313(10) 0.0243(9) Uani 1 1 d .
C35 C 0.3270(3) 0.4851(3) 0.80369(10) 0.0298(10) Uani 1 1 d .
H35A H 0.2629 0.4799 0.8095 0.036 Uiso 1 1 calc R
C323 C 0.3503(3) 0.5576(3) 0.91814(11) 0.0339(11) Uani 1 1 d .
H32A H 0.3492 0.6183 0.9312 0.041 Uiso 1 1 calc R
C312 C 0.6536(3) 0.6021(3) 0.76755(10) 0.0267(9) Uani 1 1 d .
C314 C 0.8014(3) 0.5227(3) 0.75409(9) 0.0225(9) Uani 1 1 d .
F771 F 0.4235(2) 0.8518(3) 0.96600(8) 0.0864(11) Uani 1 1 d .
C11 C 0.6750(3) 0.6688(3) 0.91988(10) 0.0310(10) Uani 1 1 d .
C322 C 0.3685(3) 0.5642(3) 0.88380(10) 0.0289(10) Uani 1 1 d .
C329 C 0.3494(3) 0.2828(3) 0.85948(10) 0.0335(10) Uani 1 1 d .
H32B H 0.3341 0.2252 0.8742 0.050 Uiso 1 1 calc R
H32C H 0.4114 0.2719 0.8498 0.050 Uiso 1 1 calc R
H32D H 0.3022 0.2878 0.8413 0.050 Uiso 1 1 calc R
C36 C 0.3952(3) 0.4796(3) 0.82839(10) 0.0225(9) Uani 1 1 d .
C31 C 0.4916(3) 0.4829(3) 0.81907(9) 0.0219(9) Uani 1 1 d .
C213 C 0.6144(3) 0.3443(3) 0.96006(11) 0.0408(12) Uani 1 1 d .
H21A H 0.5692 0.3173 0.9761 0.061 Uiso 1 1 calc R
H21B H 0.5893 0.4070 0.9498 0.061 Uiso 1 1 calc R
H21C H 0.6736 0.3595 0.9719 0.061 Uiso 1 1 calc R
C32 C 0.5151(3) 0.4975(3) 0.78489(10) 0.0235(9) Uani 1 1 d .
C47 C 0.0889(3) 1.3232(3) 0.94032(10) 0.0271(9) Uani 1 1 d .
C68 C 0.1301(3) 0.6930(3) 0.79232(11) 0.0298(10) Uani 1 1 d .
C212 C 0.6749(3) 0.1695(3) 0.94845(11) 0.0380(11) Uani 1 1 d .
H21D H 0.6368 0.1475 0.9674 0.057 Uiso 1 1 calc R
H21E H 0.7387 0.1851 0.9565 0.057 Uiso 1 1 calc R
H21F H 0.6772 0.1148 0.9316 0.057 Uiso 1 1 calc R
C58 C 0.0925(3) 0.6751(3) 0.96527(10) 0.0258(9) Uani 1 1 d .
C223 C 0.8343(3) 0.1610(3) 0.88724(11) 0.0349(11) Uani 1 1 d .
H22A H 0.8620 0.1168 0.8702 0.052 Uiso 1 1 calc R
H22B H 0.8065 0.1188 0.9049 0.052 Uiso 1 1 calc R
H22C H 0.8830 0.2049 0.8972 0.052 Uiso 1 1 calc R
C33 C 0.4435(3) 0.5051(3) 0.76117(10) 0.0351(11) Uani 1 1 d .
H33A H 0.4583 0.5155 0.7382 0.042 Uiso 1 1 calc R
C222 C 0.6803(3) 0.1607(3) 0.85620(11) 0.0363(11) Uani 1 1 d .
H22D H 0.7049 0.1200 0.8376 0.054 Uiso 1 1 calc R
H22E H 0.6290 0.2042 0.8478 0.054 Uiso 1 1 calc R
H22F H 0.6569 0.1151 0.8737 0.054 Uiso 1 1 calc R
C327 C 0.3855(3) 0.6667(3) 0.86779(11) 0.0401(11) Uani 1 1 d .
H32E H 0.3835 0.7201 0.8851 0.060 Uiso 1 1 calc R
H32F H 0.3369 0.6798 0.8506 0.060 Uiso 1 1 calc R
H32G H 0.4472 0.6668 0.8573 0.060 Uiso 1 1 calc R
C321 C 0.3704(2) 0.4740(3) 0.86477(10) 0.0236(9) Uani 1 1 d .
C326 C 0.3501(3) 0.3803(3) 0.87969(10) 0.0257(9) Uani 1 1 d .
C34 C 0.3508(3) 0.4980(3) 0.77036(11) 0.0366(11) Uani 1 1 d .
H34A H 0.3028 0.5019 0.7536 0.044 Uiso 1 1 calc R
C315 C 0.7623(3) 0.4277(3) 0.76059(9) 0.0247(9) Uani 1 1 d .
H31B H 0.7998 0.3681 0.7585 0.030 Uiso 1 1 calc R
C211 C 0.5359(3) 0.2402(3) 0.91631(11) 0.0379(11) Uani 1 1 d .
H21G H 0.4935 0.2147 0.9336 0.057 Uiso 1 1 calc R
H21H H 0.5438 0.1879 0.8989 0.057 Uiso 1 1 calc R
H21I H 0.5095 0.3021 0.9061 0.057 Uiso 1 1 calc R
C221 C 0.8039(3) 0.2861(3) 0.84189(10) 0.0319(10) Uani 1 1 d .
H22G H 0.8223 0.2380 0.8243 0.048 Uiso 1 1 calc R
H22H H 0.8595 0.3224 0.8504 0.048 Uiso 1 1 calc R
H22I H 0.7589 0.3355 0.8325 0.048 Uiso 1 1 calc R
C43 C 0.0961(2) 1.2650(3) 0.90811(9) 0.0164(8) Uani 1 1 d .
C318 C 0.9028(3) 0.5317(3) 0.74490(10) 0.0319(10) Uani 1 1 d .
H31C H 0.9138 0.4939 0.7240 0.048 Uiso 1 1 calc R
H31D H 0.9422 0.5032 0.7631 0.048 Uiso 1 1 calc R
H31E H 0.9187 0.6038 0.7416 0.048 Uiso 1 1 calc R
C113 C 0.5888(3) 0.6185(3) 0.93523(11) 0.0339(11) Uani 1 1 d .
H11A H 0.5471 0.6714 0.9440 0.051 Uiso 1 1 calc R
H11B H 0.6086 0.5730 0.9536 0.051 Uiso 1 1 calc R
H11C H 0.5553 0.5788 0.9179 0.051 Uiso 1 1 calc R
C316 C 0.6687(3) 0.4181(3) 0.77010(9) 0.0243(9) Uani 1 1 d .
C319 C 0.6266(3) 0.3138(3) 0.77401(11) 0.0351(11) Uani 1 1 d .
H31F H 0.6767 0.2625 0.7744 0.053 Uiso 1 1 calc R
H31G H 0.5836 0.3001 0.7551 0.053 Uiso 1 1 calc R
H31H H 0.5921 0.3107 0.7951 0.053 Uiso 1 1 calc R
C325 C 0.3318(2) 0.3775(3) 0.91420(10) 0.0288(10) Uani 1 1 d .
H32H H 0.3176 0.3140 0.9245 0.035 Uiso 1 1 calc R
C1 C 0.7984(3) 0.4914(3) 0.93318(9) 0.0227(9) Uani 1 1 d .
H1A H 0.8606 0.5211 0.9387 0.027 Uiso 1 1 calc R
H1B H 0.7594 0.4963 0.9535 0.027 Uiso 1 1 calc R
C328 C 0.3205(3) 0.4591(4) 0.97147(11) 0.0460(13) Uani 1 1 d .
H32I H 0.3297 0.3885 0.9791 0.069 Uiso 1 1 calc R
H32J H 0.2569 0.4815 0.9769 0.069 Uiso 1 1 calc R
H32K H 0.3663 0.5036 0.9829 0.069 Uiso 1 1 calc R
C317 C 0.5969(3) 0.6983(3) 0.77213(12) 0.0467(13) Uani 1 1 d .
H31I H 0.6384 0.7578 0.7710 0.070 Uiso 1 1 calc R
H31J H 0.5665 0.6966 0.7941 0.070 Uiso 1 1 calc R
H31K H 0.5489 0.7029 0.7543 0.070 Uiso 1 1 calc R
C112 C 0.6415(3) 0.7470(3) 0.89339(12) 0.0492(13) Uani 1 1 d .
H11D H 0.5973 0.7946 0.9037 0.074 Uiso 1 1 calc R
H11E H 0.6104 0.7113 0.8746 0.074 Uiso 1 1 calc R
H11F H 0.6956 0.7850 0.8850 0.074 Uiso 1 1 calc R
C111 C 0.7311(3) 0.7220(3) 0.94825(11) 0.0425(12) Uani 1 1 d .
H11G H 0.6900 0.7690 0.9603 0.064 Uiso 1 1 calc R
H11H H 0.7832 0.7602 0.9386 0.064 Uiso 1 1 calc R
H11I H 0.7559 0.6705 0.9640 0.064 Uiso 1 1 calc R
F781 F 0.42331(19) 0.9117(2) 0.80603(7) 0.0667(10) Uani 1 1 d .
F782 F 0.54081(17) 0.9572(3) 0.83400(7) 0.0790(11) Uani 1 1 d .
F783 F 0.4475(3) 1.0665(2) 0.81525(8) 0.0923(13) Uani 1 1 d .
C78 C 0.4515(3) 0.9757(3) 0.82928(11) 0.0493(10) Uani 1 1 d .

loop_
_atom_site_aniso_label
_atom_site_aniso_U_11
_atom_site_aniso_U_22
_atom_site_aniso_U_33
_atom_site_aniso_U_23
_atom_site_aniso_U_13
_atom_site_aniso_U_12
Ni 0.0215(2) 0.0219(2) 0.0200(3) 0.0005(2) -0.0038(2) 0.0008(2)
P2 0.0191(5) 0.0176(5) 0.0246(6) 0.0017(4) -0.0025(4) 0.0005(4)
P1 0.0231(5) 0.0165(5) 0.0216(6) 0.0002(4) -0.0027(4) -0.0007(4)
F483 0.0460(15) 0.0465(16) 0.0288(15) 0.0141(12) -0.0146(12) -0.0078(13)
F773 0.0527(14) 0.0568(14) 0.0341(18) 0.0252(17) 0.0242(17) 0.0279(13)
C54 0.0233(19) 0.023(2) 0.012(2) 0.0011(16) -0.0019(16) -0.0064(17)
F482 0.0440(15) 0.0649(19) 0.0243(14) 0.0173(13) 0.0096(12) 0.0025(14)
C74 0.0225(19) 0.021(2) 0.031(2) 0.0043(18) -0.0081(18) -0.0016(17)
C64 0.030(2) 0.0176(19) 0.017(2) -0.0019(16) -0.0024(18) -0.0069(17)
C62 0.0257(19) 0.0090(17) 0.015(2) 0.0029(15) 0.0037(17) 0.0019(15)
C55 0.0225(19) 0.0119(18) 0.019(2) -0.0026(15) -0.0055(16) -0.0019(15)
C42 0.0210(19) 0.0195(19) 0.015(2) 0.0037(16) -0.0015(16) -0.0031(16)
C77 0.037(3) 0.059(3) 0.026(3) 0.016(2) -0.011(2) -0.010(3)
C65 0.026(2) 0.0148(19) 0.023(2) 0.0013(16) 0.0028(18) -0.0009(17)
C41 0.0162(17) 0.0178(19) 0.016(2) -0.0009(16) -0.0023(16) -0.0027(15)
C48 0.035(2) 0.016(2) 0.022(2) 0.0005(17) -0.0016(19) 0.0022(18)
F481 0.0533(14) 0.0377(17) 0.0330(12) 0.0240(16) 0.0230(18) 0.0281(14)
B 0.027(2) 0.013(2) 0.015(2) -0.0017(17) -0.0041(19) -0.0008(19)
C67 0.027(2) 0.023(2) 0.032(3) -0.0025(19) -0.011(2) 0.0013(18)
C72 0.031(2) 0.019(2) 0.019(2) 0.0010(17) -0.0002(18) -0.0059(18)
C66 0.0214(19) 0.0184(19) 0.017(2) 0.0009(16) -0.0031(16) 0.0016(16)
C123 0.032(2) 0.035(2) 0.026(2) 0.0027(19) -0.0062(19) -0.016(2)
C53 0.0192(18) 0.021(2) 0.013(2) -0.0036(15) -0.0056(16) 0.0017(16)
C51 0.0230(19) 0.0144(18) 0.0123(19) -0.0013(15) -0.0058(16) -0.0028(16)
C122 0.038(3) 0.033(3) 0.059(3) 0.007(2) 0.026(2) -0.004(2)
C56 0.0193(18) 0.0200(19) 0.0116(19) -0.0034(15) -0.0023(16) -0.0037(16)
C121 0.047(3) 0.050(3) 0.030(3) 0.012(2) -0.003(2) -0.024(2)
C45 0.0172(18) 0.0182(19) 0.013(2) 0.0012(15) -0.0023(16) -0.0006(16)
C12 0.030(2) 0.024(2) 0.020(2) 0.0002(17) 0.0004(18) -0.0071(18)
C44 0.0207(18) 0.0102(17) 0.025(2) -0.0006(16) 0.0018(17) -0.0003(15)
C61 0.0239(19) 0.0141(18) 0.013(2) 0.0034(15) 0.0002(16) -0.0001(16)
C21 0.022(2) 0.022(2) 0.035(3) 0.0085(18) 0.0087(19) -0.0017(17)
C73 0.033(2) 0.020(2) 0.019(2) 0.0031(17) -0.0073(19) -0.0065(18)
C46 0.0218(19) 0.0191(19) 0.013(2) -0.0024(15) -0.0012(16) -0.0024(16)
C2 0.023(2) 0.025(2) 0.027(2) 0.0063(18) -0.0012(18) -0.0002(18)
C63 0.0204(18) 0.0156(18) 0.015(2) 0.0038(15) -0.0026(16) -0.0030(16)
C22 0.023(2) 0.023(2) 0.034(3) -0.0043(19) -0.0025(19) 0.0044(18)
F573 0.0239(11) 0.0274(13) 0.0431(15) -0.0007(11) -0.0056(11) 0.0028(11)
F572 0.0335(13) 0.0272(13) 0.0493(16) -0.0206(12) -0.0001(12) 0.0030(11)
F473 0.0328(12) 0.0319(13) 0.0211(13) -0.0096(10) -0.0037(11) -0.0003(11)
F472 0.0320(13) 0.0626(18) 0.0276(14) -0.0143(12) 0.0029(11) 0.0091(13)
F683 0.0297(13) 0.0320(14) 0.0426(16) -0.0112(11) 0.0029(11) 0.0045(11)
F582 0.0597(17) 0.0331(14) 0.0441(17) 0.0093(12) -0.0229(14) 0.0128(13)
F673 0.0408(15) 0.0510(17) 0.0574(19) -0.0259(14) -0.0316(14) 0.0112(13)
F682 0.0565(17) 0.077(2) 0.0538(19) -0.0454(16) -0.0167(15) 0.0234(16)
F672 0.0444(15) 0.0300(14) 0.072(2) 0.0155(14) -0.0271(14) 0.0040(13)
C52 0.0269(19) 0.0127(18) 0.017(2) -0.0005(16) -0.0090(17) -0.0003(16)
F671 0.0277(13) 0.0625(19) 0.0596(19) 0.0048(15) 0.0050(13) 0.0092(13)
F471 0.107(2) 0.0158(12) 0.0297(15) -0.0083(11) -0.0025(15) 0.0057(14)
F581 0.0640(17) 0.0205(12) 0.0461(16) 0.0079(11) 0.0274(14) 0.0157(12)
F583 0.0488(15) 0.0179(12) 0.0534(17) 0.0109(11) 0.0153(13) -0.0019(12)
F571 0.0559(17) 0.0603(18) 0.0347(15) 0.0221(13) 0.0229(14) 0.0284(14)
N 0.0097(15) 0.0168(16) 0.0257(19) -0.0030(14) 0.0038(14) -0.0028(14)
F681 0.0537(18) 0.0588(14) 0.0336(13) 0.0241(14) 0.0228(17) 0.0276(17)
C76 0.029(2) 0.0140(18) 0.012(2) 0.0004(15) -0.0059(17) -0.0012(17)
C324 0.019(2) 0.049(3) 0.027(2) -0.010(2) 0.0016(18) 0.000(2)
C75 0.0229(19) 0.0138(18) 0.025(2) -0.0010(16) 0.0005(18) -0.0026(16)
C313 0.033(2) 0.026(2) 0.022(2) 0.0035(18) -0.0032(19) -0.0054(19)
C71 0.0267(19) 0.0102(17) 0.013(2) -0.0007(15) -0.0067(16) -0.0036(16)
C311 0.0216(19) 0.037(2) 0.010(2) -0.0040(17) -0.0043(16) -0.0011(18)
F772 0.0532(17) 0.0562(17) 0.0541(17) 0.0238(13) 0.0231(18) 0.0268(18)
C57 0.027(2) 0.026(2) 0.019(2) 0.0029(18) 0.0002(18) 0.0024(19)
C35 0.0152(19) 0.038(3) 0.036(3) -0.005(2) -0.0022(19) 0.0017(18)
C323 0.025(2) 0.037(3) 0.039(3) -0.017(2) 0.007(2) -0.004(2)
C312 0.026(2) 0.028(2) 0.026(2) -0.0005(18) -0.0077(18) 0.0016(19)
C314 0.025(2) 0.030(2) 0.012(2) -0.0011(17) 0.0006(17) -0.0033(18)
F771 0.102(3) 0.097(3) 0.059(2) 0.044(2) -0.0384(19) -0.020(2)
C11 0.034(2) 0.024(2) 0.035(3) -0.0060(19) 0.001(2) 0.000(2)
C322 0.023(2) 0.030(2) 0.033(3) -0.009(2) 0.0028(19) -0.0011(19)
C329 0.032(2) 0.030(2) 0.039(3) -0.005(2) -0.002(2) 0.000(2)
C36 0.0217(19) 0.024(2) 0.022(2) -0.0037(17) -0.0043(17) 0.0039(17)
C31 0.0227(19) 0.023(2) 0.020(2) -0.0064(17) -0.0069(17) 0.0031(17)
C213 0.046(3) 0.034(3) 0.043(3) 0.005(2) 0.019(2) -0.003(2)
C32 0.023(2) 0.026(2) 0.021(2) -0.0021(17) -0.0062(18) 0.0032(17)
C47 0.029(2) 0.025(2) 0.028(2) -0.0026(19) 0.001(2) -0.0002(19)
C68 0.029(2) 0.029(2) 0.032(3) -0.010(2) -0.004(2) 0.002(2)
C212 0.036(2) 0.034(2) 0.044(3) 0.014(2) 0.002(2) 0.000(2)
C58 0.031(2) 0.022(2) 0.025(2) 0.0033(18) 0.003(2) 0.0013(19)
C223 0.034(2) 0.026(2) 0.045(3) -0.005(2) 0.001(2) 0.008(2)
C33 0.028(2) 0.059(3) 0.018(2) -0.002(2) -0.0031(19) 0.003(2)
C222 0.038(2) 0.029(2) 0.041(3) -0.006(2) 0.001(2) -0.001(2)
C327 0.047(3) 0.032(2) 0.041(3) -0.012(2) -0.001(2) -0.003(2)
C321 0.0134(17) 0.033(2) 0.024(2) -0.0031(18) -0.0035(16) 0.0019(17)
C326 0.0187(19) 0.031(2) 0.027(2) -0.0059(19) 0.0000(18) 0.0036(18)
C34 0.026(2) 0.056(3) 0.027(3) -0.007(2) -0.013(2) 0.006(2)
C315 0.026(2) 0.026(2) 0.022(2) -0.0048(17) -0.0009(18) 0.0035(18)
C211 0.022(2) 0.034(3) 0.058(3) 0.007(2) 0.008(2) -0.005(2)
C221 0.031(2) 0.032(2) 0.033(3) -0.007(2) 0.001(2) 0.000(2)
C43 0.0190(18) 0.0181(19) 0.012(2) -0.0021(15) -0.0017(16) -0.0039(16)
C318 0.030(2) 0.036(2) 0.029(2) -0.001(2) 0.006(2) -0.001(2)
C113 0.031(2) 0.028(2) 0.044(3) -0.007(2) 0.008(2) 0.003(2)
C316 0.026(2) 0.030(2) 0.017(2) -0.0040(17) -0.0036(18) -0.0026(18)
C319 0.029(2) 0.037(3) 0.040(3) -0.001(2) 0.001(2) -0.004(2)
C325 0.021(2) 0.035(2) 0.030(3) -0.002(2) 0.0044(19) -0.0026(19)
C1 0.024(2) 0.025(2) 0.019(2) -0.0002(17) -0.0047(17) -0.0056(17)
C328 0.041(3) 0.062(3) 0.036(3) -0.008(2) 0.007(2) -0.003(3)
C317 0.035(3) 0.038(3) 0.066(4) 0.002(3) -0.007(2) 0.011(2)
C112 0.049(3) 0.026(2) 0.072(4) 0.008(2) 0.005(3) 0.013(2)
C111 0.056(3) 0.029(2) 0.043(3) -0.016(2) 0.009(3) -0.006(2)
F781 0.0595(18) 0.105(3) 0.0367(17) -0.0365(17) 0.0196(15) -0.0389(18)
F782 0.0285(14) 0.170(4) 0.0384(18) -0.004(2) 0.0031(13) 0.0006(19)
F783 0.147(3) 0.058(2) 0.074(2) 0.0273(18) 0.075(2) 0.022(2)
C78 0.058(2) 0.060(3) 0.029(3) -0.004(2) 0.005(2) 0.000(2)

loop_
_atom_type_symbol
_atom_type_description
_atom_type_scat_dispersion_real
_atom_type_scat_dispersion_imag
_atom_type_scat_source
C C 0.0033 0.0016 'International Tables Vol C Tables 4.2.6.8 and 6.1.1.4'
H H 0.0000 0.0000 'International Tables Vol C Tables 4.2.6.8 and 6.1.1.4'
B B 0.0013 0.0007 'International Tables Vol C Tables 4.2.6.8 and 6.1.1.4'
N N 0.0061 0.0033 'International Tables Vol C Tables 4.2.6.8 and 6.1.1.4'
F F 0.0171 0.0103 'International Tables Vol C Tables 4.2.6.8 and 6.1.1.4'
P P 0.1023 0.0942 'International Tables Vol C Tables 4.2.6.8 and 6.1.1.4'
Ni Ni 0.3393 1.1124 'International Tables Vol C Tables 4.2.6.8 and 6.1.1.4'

loop_
_geom_angle_atom_site_label_1
_geom_angle_atom_site_label_2
_geom_angle_atom_site_label_3
_geom_angle
N Ni P1 133.81(10)
N Ni P2 135.82(10)
P1 Ni P2 90.37(4)
C2 P2 C21 106.15(18)
C2 P2 C22 105.05(17)
C21 P2 C22 111.13(18)
C2 P2 Ni 105.94(12)
C21 P2 Ni 115.96(13)
C22 P2 Ni 111.72(13)
C1 P1 C11 105.32(18)
C1 P1 C12 107.49(17)
C11 P1 C12 111.45(18)
C1 P1 Ni 106.29(12)
C11 P1 Ni 110.44(14)
C12 P1 Ni 115.19(13)
C53 C54 C55 118.3(3)
C75 C74 C73 119.2(3)
C63 C64 C65 117.4(3)
C63 C62 C61 123.2(3)
C54 C55 C56 121.3(3)
C54 C55 C58 118.8(3)
C56 C55 C58 119.9(3)
C43 C42 C41 122.4(3)
F772 C77 F773 109.2(4)
F772 C77 F771 104.6(4)
F773 C77 F771 102.0(4)
F772 C77 C73 114.5(4)
F773 C77 C73 114.3(4)
F771 C77 C73 111.1(4)
C66 C65 C64 121.5(3)
C66 C65 C68 119.5(3)
C64 C65 C68 119.0(3)
C46 C41 C42 115.5(3)
C46 C41 B 123.6(3)
C42 C41 B 120.7(3)
F481 C48 F483 106.7(3)
F481 C48 F482 106.7(3)
F483 C48 F482 104.6(3)
F481 C48 C45 113.5(3)
F483 C48 C45 112.3(3)
F482 C48 C45 112.5(3)
C41 B C71 104.9(3)
C41 B C51 112.6(3)
C71 B C51 111.3(3)
C41 B C61 111.1(3)
C71 B C61 113.1(3)
C51 B C61 104.0(3)
F673 C67 F672 107.8(3)
F673 C67 F671 105.7(3)
F672 C67 F671 104.2(3)
F673 C67 C63 113.6(3)
F672 C67 C63 112.7(3)
F671 C67 C63 112.1(3)
C71 C72 C73 123.3(3)
C65 C66 C61 122.1(3)
C54 C53 C52 120.2(3)
C54 C53 C57 121.0(3)
C52 C53 C57 118.8(3)
C52 C51 C56 115.1(3)
C52 C51 B 124.6(3)
C56 C51 B 120.0(3)
C55 C56 C51 122.0(3)
C44 C45 C46 120.3(3)
C44 C45 C48 120.6(3)
C46 C45 C48 119.1(3)
C121 C12 C123 110.5(3)
C121 C12 C122 107.9(3)
C123 C12 C122 107.2(3)
C121 C12 P1 108.3(3)
C123 C12 P1 114.4(3)
C122 C12 P1 108.5(3)
C43 C44 C45 118.5(3)
C62 C61 C66 115.1(3)
C62 C61 B 120.0(3)
C66 C61 B 124.6(3)
C212 C21 C213 109.1(3)
C212 C21 C211 110.7(3)
C213 C21 C211 107.1(3)
C212 C21 P2 113.2(3)
C213 C21 P2 107.5(3)
C211 C21 P2 109.1(3)
C72 C73 C74 119.4(4)
C72 C73 C77 120.5(4)
C74 C73 C77 120.1(4)
C41 C46 C45 122.6(3)
C1 C2 P2 113.1(3)
C62 C63 C64 120.6(3)
C62 C63 C67 118.8(3)
C64 C63 C67 120.7(3)
C222 C22 C223 110.2(3)
C222 C22 C221 108.4(3)
C223 C22 C221 107.3(3)
C222 C22 P2 110.4(3)
C223 C22 P2 113.6(3)
C221 C22 P2 106.7(3)
C51 C52 C53 123.0(3)
C31 N Ni 178.4(3)
C75 C76 C71 122.6(3)
C325 C324 C323 118.6(4)
C325 C324 C328 120.7(4)
C323 C324 C328 120.7(4)
C74 C75 C76 120.2(3)
C74 C75 C78 120.3(3)
C76 C75 C78 119.5(4)
C314 C313 C312 122.2(4)
C72 C71 C76 115.3(3)
C72 C71 B 122.8(3)
C76 C71 B 121.6(3)
C312 C311 C316 119.8(3)
C312 C311 C32 120.6(4)
C316 C311 C32 119.5(3)
F571 C57 F572 106.8(3)
F571 C57 F573 105.8(3)
F572 C57 F573 105.1(3)
F571 C57 C53 113.3(3)
F572 C57 C53 112.7(3)
F573 C57 C53 112.5(3)
C36 C35 C34 120.6(4)
C324 C323 C322 121.8(4)
C313 C312 C311 119.2(4)
C313 C312 C317 120.2(4)
C311 C312 C317 120.6(3)
C313 C314 C315 118.4(3)
C313 C314 C318 121.2(3)
C315 C314 C318 120.4(4)
C113 C11 C111 108.4(3)
C113 C11 C112 108.5(4)
C111 C11 C112 110.6(4)
C113 C11 P1 106.9(3)
C111 C11 P1 113.0(3)
C112 C11 P1 109.4(3)
C323 C322 C321 118.6(4)
C323 C322 C327 120.2(4)
C321 C322 C327 121.2(4)
C35 C36 C31 119.1(3)
C35 C36 C321 121.3(3)
C31 C36 C321 119.6(3)
N C31 C32 120.5(3)
N C31 C36 119.8(3)
C32 C31 C36 119.6(3)
C33 C32 C31 118.7(3)
C33 C32 C311 120.0(3)
C31 C32 C311 121.3(3)
F471 C47 F473 107.6(3)
F471 C47 F472 106.5(3)
F473 C47 F472 103.9(3)
F471 C47 C43 113.8(3)
F473 C47 C43 113.7(3)
F472 C47 C43 110.5(3)
F681 C68 F683 106.9(3)
F681 C68 F682 107.2(4)
F683 C68 F682 104.7(3)
F681 C68 C65 112.1(3)
F683 C68 C65 112.9(3)
F682 C68 C65 112.6(3)
F582 C58 F583 106.0(3)
F582 C58 F581 106.1(3)
F583 C58 F581 106.6(3)
F582 C58 C55 112.5(3)
F583 C58 C55 112.7(3)
F581 C58 C55 112.3(3)
C34 C33 C32 121.0(4)
C326 C321 C322 120.4(4)
C326 C321 C36 120.6(3)
C322 C321 C36 119.1(4)
C321 C326 C325 118.9(4)
C321 C326 C329 121.2(3)
C325 C326 C329 119.9(4)
C33 C34 C35 120.8(4)
C314 C315 C316 121.2(4)
C44 C43 C42 120.7(3)
C44 C43 C47 120.6(3)
C42 C43 C47 118.6(3)
C315 C316 C311 119.1(4)
C315 C316 C319 119.6(4)
C311 C316 C319 121.3(3)
C324 C325 C326 121.6(4)
C2 C1 P1 111.4(3)
F781 C78 F782 105.7(4)
F781 C78 F783 105.6(4)
F782 C78 F783 105.3(4)
F781 C78 C75 113.2(3)
F782 C78 C75 113.8(4)
F783 C78 C75 112.4(3)

loop_
_geom_bond_atom_site_label_1
_geom_bond_atom_site_label_2
_geom_bond_distance
Ni N 1.674(3)
Ni P1 2.2314(11)
Ni P2 2.2318(11)
P2 C2 1.840(4)
P2 C21 1.881(4)
P2 C22 1.885(4)
P1 C1 1.843(4)
P1 C11 1.875(4)
P1 C12 1.879(4)
F483 C48 1.333(4)
F773 C77 1.308(5)
C54 C53 1.373(5)
C54 C55 1.376(5)
F482 C48 1.335(4)
C74 C75 1.372(5)
C74 C73 1.390(5)
C64 C63 1.386(5)
C64 C65 1.388(5)
C62 C63 1.385(5)
C62 C61 1.397(5)
C55 C56 1.385(4)
C55 C58 1.503(5)
C42 C43 1.390(5)
C42 C41 1.398(5)
C77 F772 1.274(5)
C77 F771 1.341(5)
C77 C73 1.480(6)
C65 C66 1.388(5)
C65 C68 1.499(5)
C41 C46 1.391(5)
C41 B 1.627(5)
C48 F481 1.315(4)
C48 C45 1.495(5)
B C71 1.639(5)
B C51 1.643(5)
B C61 1.643(5)
C67 F673 1.319(4)
C67 F672 1.328(4)
C67 F671 1.346(4)
C67 C63 1.488(5)
C72 C71 1.385(5)
C72 C73 1.389(5)
C66 C61 1.398(5)
C123 C12 1.530(5)
C53 C52 1.394(5)
C53 C57 1.491(5)
C51 C52 1.392(5)
C51 C56 1.399(5)
C122 C12 1.532(5)
C121 C12 1.520(5)
C45 C44 1.384(5)
C45 C46 1.394(5)
C44 C43 1.375(5)
C21 C212 1.527(5)
C21 C213 1.530(5)
C21 C211 1.532(5)
C2 C1 1.545(5)
C22 C222 1.522(5)
C22 C223 1.526(5)
C22 C221 1.537(5)
F573 C57 1.342(4)
F572 C57 1.342(4)
F473 C47 1.333(4)
F472 C47 1.359(4)
F683 C68 1.329(4)
F582 C58 1.331(4)
F682 C68 1.339(5)
F471 C47 1.316(4)
F581 C58 1.334(4)
F583 C58 1.334(4)
F571 C57 1.332(4)
N C31 1.359(5)
F681 C68 1.311(5)
C76 C75 1.389(5)
C76 C71 1.401(5)
C324 C325 1.380(5)
C324 C323 1.383(6)
C324 C328 1.517(5)
C75 C78 1.490(5)
C313 C314 1.376(5)
C313 C312 1.386(5)
C311 C312 1.395(5)
C311 C316 1.403(5)
C311 C32 1.493(5)
C35 C36 1.371(5)
C35 C34 1.382(5)
C323 C322 1.395(5)
C312 C317 1.508(5)
C314 C315 1.390(5)
C314 C318 1.502(5)
C11 C113 1.530(5)
C11 C111 1.538(6)
C11 C112 1.539(6)
C322 C321 1.403(5)
C322 C327 1.505(6)
C329 C326 1.508(5)
C36 C31 1.431(5)
C36 C321 1.494(5)
C31 C32 1.416(5)
C32 C33 1.381(5)
C47 C43 1.494(5)
C33 C34 1.380(5)
C321 C326 1.394(5)
C326 C325 1.399(5)
C315 C316 1.398(5)
C316 C319 1.500(5)
F781 C78 1.305(5)
F782 C78 1.307(5)
F783 C78 1.312(5)
